data_4076990
loop_
_publ_author_name
'Vicente, Jos\'e'
'Abad, Jos\'e-Antonio'
'Mart\'inez-Viviente, Elo\'isa'
'Jones, Peter G.'

_publ_section_title
;
 Study of the Reactivity of 2-Acetyl-, 2-Cyano-, 2-Formyl-, and
 2-Vinylphenyl Palladium(II) Complexes. Mono- and Triinsertion of an
 Isocyanide into the Pd&#x2212;C Bond. A 2-Cyanophenyl Palladium Complex
 as a Ligand
;
_journal_issue 21
_journal_name_full Organometallics
_journal_page_first 4454
_journal_paper_doi 10.1021/om020380s
_journal_volume 21
_journal_year 2002
_chemical_formula_sum 'C54 H49 F3 N3 O3 P Pd S'
_chemical_formula_weight 1014.39
_chemical_name_systematic
;
 ?
;
_space_group_IT_number 4
_symmetry_cell_setting monoclinic
_symmetry_space_group_name_Hall 'P 2yb'
_symmetry_space_group_name_H-M 'P 1 21 1'
_atom_sites_solution_hydrogens geom
_atom_sites_solution_primary direct
_atom_sites_solution_secondary difmap
_audit_creation_method SHELXL-97
_cell_angle_alpha 90.00
_cell_angle_beta 98.407(3)
_cell_angle_gamma 90.00
_cell_formula_units_Z 2
_cell_length_a 11.9833(8)
_cell_length_b 14.9230(12)
_cell_length_c 13.5773(10)
_cell_measurement_reflns_used 8192
_cell_measurement_temperature 143(2)
_cell_measurement_theta_max 28
_cell_measurement_theta_min 2
_cell_volume 2401.9(3)
_computing_cell_refinement 'Bruker SAINT'
_computing_data_collection 'Bruker SMART'
_computing_data_reduction 'Bruker SAINT'
_computing_molecular_graphics 'Siemens XP'
_computing_publication_material SHELXL-97
_computing_structure_refinement 'SHELXL-97 (Sheldrick, 1997)'
_computing_structure_solution 'SHELXS-97 (Sheldrick, 1990)'
_diffrn_ambient_temperature 143(2)
_diffrn_detector_area_resol_mean 8.192
_diffrn_measured_fraction_theta_full 1.000
_diffrn_measured_fraction_theta_max 1.000
_diffrn_measurement_device_type 'Bruker SMART 1000 CCD'
_diffrn_measurement_method '\w- and  \f-scans'
_diffrn_radiation_monochromator graphite
_diffrn_radiation_source 'fine-focus sealed tube'
_diffrn_radiation_type MoK\a
_diffrn_radiation_wavelength 0.71073
_diffrn_reflns_av_R_equivalents 0.0571
_diffrn_reflns_av_sigmaI/netI 0.0440
_diffrn_reflns_limit_h_max 16
_diffrn_reflns_limit_h_min -16
_diffrn_reflns_limit_k_max 21
_diffrn_reflns_limit_k_min -21
_diffrn_reflns_limit_l_max 19
_diffrn_reflns_limit_l_min -18
_diffrn_reflns_number 51700
_diffrn_reflns_theta_full 30.00
_diffrn_reflns_theta_max 30.03
_diffrn_reflns_theta_min 1.52
_exptl_absorpt_coefficient_mu 0.522
_exptl_absorpt_correction_type none
_exptl_crystal_colour yellow
_exptl_crystal_density_diffrn 1.403
_exptl_crystal_density_method 'not measured'
_exptl_crystal_description prism
_exptl_crystal_F_000 1044
_exptl_crystal_size_max 0.36
_exptl_crystal_size_mid 0.20
_exptl_crystal_size_min 0.17
_refine_diff_density_max 0.601
_refine_diff_density_min -0.291
_refine_diff_density_rms 0.054
_refine_ls_abs_structure_details 'Flack H D (1983), Acta Cryst. A39, 876-881'
_refine_ls_abs_structure_Flack -0.017(10)
_refine_ls_extinction_method none
_refine_ls_goodness_of_fit_ref 1.000
_refine_ls_hydrogen_treatment 'rigid methyls, others riding'
_refine_ls_matrix_type full
_refine_ls_number_parameters 634
_refine_ls_number_reflns 14044
_refine_ls_number_restraints 554
_refine_ls_restrained_S_all 0.983
_refine_ls_R_factor_all 0.0339
_refine_ls_R_factor_gt 0.0287
_refine_ls_shift/su_max 0.002
_refine_ls_shift/su_mean 0.000
_refine_ls_structure_factor_coef Fsqd
_refine_ls_weighting_details 'calc w=1/[\s^2^(Fo^2^)+(0.0328P)^2^] where P=(Fo^2^+2Fc^2^)/3'
_refine_ls_weighting_scheme calc
_refine_ls_wR_factor_gt 0.0603
_refine_ls_wR_factor_ref 0.0616
_reflns_number_gt 12749
_reflns_number_total 14044
_reflns_threshold_expression >2sigma(I)
_cod_data_source_file om020380s.cif
_cod_data_source_block najnoel
_cod_original_sg_symbol_H-M 'P 21'
_cod_database_code 4076990

loop_
_symmetry_equiv_pos_as_xyz
'x, y, z'
'-x, y+1/2, -z'

loop_
_atom_site_label
_atom_site_type_symbol
_atom_site_fract_x
_atom_site_fract_y
_atom_site_fract_z
_atom_site_U_iso_or_equiv
_atom_site_adp_type
_atom_site_occupancy
_atom_site_symmetry_multiplicity
_atom_site_calc_flag
_atom_site_refinement_flags
_atom_site_disorder_assembly
_atom_site_disorder_group
Pd Pd 0.418261(9) 0.164419(9) 0.242271(8) 0.01895(3) Uani 1 1 d . . .
P P 0.44103(4) 0.02647(3) 0.15668(3) 0.02076(9) Uani 1 1 d . . .
C1 C 0.25428(15) 0.14133(11) 0.23802(13) 0.0228(4) Uani 1 1 d U . .
C2 C 0.58347(15) 0.18621(11) 0.27298(13) 0.0231(4) Uani 1 1 d U . .
C3 C 0.39200(15) 0.28699(12) 0.30691(13) 0.0223(3) Uani 1 1 d U . .
N1 N 0.16157(13) 0.11960(11) 0.23365(11) 0.0242(3) Uani 1 1 d U . .
N2 N 0.67927(13) 0.19676(10) 0.29230(11) 0.0242(3) Uani 1 1 d U . .
N3 N 0.43014(13) 0.31127(11) 0.39419(12) 0.0267(3) Uani 1 1 d U . .
C11 C 0.05082(15) 0.08624(13) 0.21625(14) 0.0241(4) Uani 1 1 d U . .
C12 C -0.02188(16) 0.12443(15) 0.13751(15) 0.0312(4) Uani 1 1 d U . .
C13 C -0.12875(18) 0.08685(17) 0.11675(17) 0.0405(5) Uani 1 1 d U . .
H13 H -0.1813 0.1107 0.0641 0.049 Uiso 1 1 calc R . .
C14 C -0.15955(18) 0.01605(17) 0.17097(18) 0.0418(5) Uani 1 1 d U . .
H14 H -0.2332 -0.0084 0.1552 0.050 Uiso 1 1 calc R . .
C15 C -0.08588(18) -0.02061(16) 0.24817(17) 0.0372(5) Uani 1 1 d U . .
H15 H -0.1090 -0.0703 0.2841 0.045 Uiso 1 1 calc R . .
C16 C 0.02207(16) 0.01470(13) 0.27374(15) 0.0282(4) Uani 1 1 d U . .
C17 C 0.0145(2) 0.19983(18) 0.07702(19) 0.0478(6) Uani 1 1 d U . .
H17A H 0.0662 0.1771 0.0333 0.057 Uiso 1 1 calc R . .
H17B H 0.0528 0.2455 0.1215 0.057 Uiso 1 1 calc R . .
H17C H -0.0518 0.2263 0.0366 0.057 Uiso 1 1 calc R . .
C18 C 0.1034(2) -0.02212(16) 0.35838(17) 0.0404(5) Uani 1 1 d U . .
H18A H 0.1720 -0.0422 0.3336 0.048 Uiso 1 1 calc R . .
H18B H 0.0687 -0.0729 0.3883 0.048 Uiso 1 1 calc R . .
H18C H 0.1226 0.0247 0.4086 0.048 Uiso 1 1 calc R . .
C21 C 0.79396(15) 0.22087(13) 0.31821(14) 0.0254(4) Uani 1 1 d U . .
C22 C 0.85854(15) 0.17591(17) 0.39710(13) 0.0290(4) Uani 1 1 d U . .
C23 C 0.96867(18) 0.20683(16) 0.42466(17) 0.0393(5) Uani 1 1 d U . .
H23 H 1.0154 0.1796 0.4790 0.047 Uiso 1 1 calc R . .
C24 C 1.01060(19) 0.27639(17) 0.3741(2) 0.0457(6) Uani 1 1 d U . .
H24 H 1.0857 0.2964 0.3943 0.055 Uiso 1 1 calc R . .
C25 C 0.94526(19) 0.31748(16) 0.2947(2) 0.0405(5) Uani 1 1 d U . .
H25 H 0.9763 0.3646 0.2602 0.049 Uiso 1 1 calc R . .
C26 C 0.83459(18) 0.29064(14) 0.26463(16) 0.0317(4) Uani 1 1 d U . .
C27 C 0.8144(2) 0.09809(16) 0.44914(16) 0.0380(5) Uani 1 1 d U . .
H27A H 0.8339 0.0422 0.4179 0.046 Uiso 1 1 calc R . .
H27B H 0.7322 0.1028 0.4442 0.046 Uiso 1 1 calc R . .
H27C H 0.8481 0.0983 0.5194 0.046 Uiso 1 1 calc R . .
C28 C 0.7614(2) 0.33388(17) 0.17882(19) 0.0447(6) Uani 1 1 d U . .
H28A H 0.8048 0.3798 0.1494 0.054 Uiso 1 1 calc R . .
H28B H 0.6961 0.3617 0.2024 0.054 Uiso 1 1 calc R . .
H28C H 0.7354 0.2884 0.1286 0.054 Uiso 1 1 calc R . .
C31 C 0.31415(15) 0.35085(12) 0.24408(14) 0.0255(4) Uani 1 1 d U . .
C32 C 0.29755(19) 0.34830(14) 0.13933(17) 0.0281(5) Uani 1 1 d U . .
C33 C 0.22040(19) 0.41016(15) 0.08812(18) 0.0385(5) Uani 1 1 d U . .
H33 H 0.2070 0.4090 0.0174 0.046 Uiso 1 1 calc R . .
C34 C 0.1647(2) 0.47142(17) 0.1377(2) 0.0440(7) Uani 1 1 d U . .
H34 H 0.1140 0.5124 0.1011 0.053 Uiso 1 1 calc R . .
C35 C 0.18152(18) 0.47444(14) 0.24111(19) 0.0386(5) Uani 1 1 d U . .
H35 H 0.1432 0.5174 0.2754 0.046 Uiso 1 1 calc R . .
C36 C 0.25533(16) 0.41352(14) 0.29342(17) 0.0316(4) Uani 1 1 d U . .
H36 H 0.2661 0.4144 0.3641 0.038 Uiso 1 1 calc R . .
C37 C 0.36012(18) 0.28827(14) 0.08123(14) 0.0322(4) Uani 1 1 d U . .
H37 H 0.4378 0.2788 0.1048 0.039 Uiso 1 1 calc R . .
C38 C 0.3162(2) 0.24619(16) -0.00186(16) 0.0388(5) Uani 1 1 d U . .
H38A H 0.2387 0.2540 -0.0278 0.047 Uiso 1 1 calc R . .
H38B H 0.3622 0.2083 -0.0353 0.047 Uiso 1 1 calc R . .
C41 C 0.50226(16) 0.26141(12) 0.46581(13) 0.0251(4) Uani 1 1 d U . .
C42 C 0.61003(17) 0.29966(13) 0.49658(14) 0.0282(4) Uani 1 1 d U . .
C43 C 0.68263(18) 0.25720(15) 0.57154(15) 0.0335(4) Uani 1 1 d U . .
H43 H 0.7557 0.2813 0.5923 0.040 Uiso 1 1 calc R . .
C44 C 0.64936(17) 0.18006(17) 0.61623(14) 0.0376(6) Uani 1 1 d U . .
H44 H 0.6998 0.1512 0.6669 0.045 Uiso 1 1 calc R . .
C45 C 0.54303(18) 0.14521(14) 0.58719(14) 0.0351(5) Uani 1 1 d U . .
H45 H 0.5208 0.0928 0.6190 0.042 Uiso 1 1 calc R . .
C46 C 0.46715(17) 0.18533(12) 0.51179(13) 0.0287(4) Uani 1 1 d U . .
C47 C 0.6440(2) 0.38418(15) 0.44908(17) 0.0381(5) Uani 1 1 d U . .
H47A H 0.7211 0.4004 0.4781 0.046 Uiso 1 1 calc R . .
H47B H 0.5924 0.4327 0.4608 0.046 Uiso 1 1 calc R . .
H47C H 0.6407 0.3748 0.3773 0.046 Uiso 1 1 calc R . .
C48 C 0.34967(17) 0.14684(14) 0.48719(14) 0.0338(5) Uani 1 1 d U . .
H48A H 0.2978 0.1937 0.4582 0.041 Uiso 1 1 calc R . .
H48B H 0.3248 0.1241 0.5481 0.041 Uiso 1 1 calc R . .
H48C H 0.3503 0.0977 0.4393 0.041 Uiso 1 1 calc R . .
C51 C 0.53789(15) -0.04837(12) 0.23083(13) 0.0233(3) Uani 1 1 d U . .
C52 C 0.59222(18) -0.11776(14) 0.18826(15) 0.0315(4) Uani 1 1 d U . .
H52 H 0.5797 -0.1266 0.1182 0.038 Uiso 1 1 calc R . .
C53 C 0.6647(2) -0.17388(16) 0.24889(18) 0.0403(5) Uani 1 1 d U . .
H53 H 0.7032 -0.2204 0.2199 0.048 Uiso 1 1 calc R . .
C54 C 0.68140(19) -0.16275(16) 0.35086(18) 0.0396(5) Uani 1 1 d U . .
H54 H 0.7310 -0.2016 0.3918 0.048 Uiso 1 1 calc R . .
C55 C 0.6259(2) -0.09497(15) 0.39333(16) 0.0358(5) Uani 1 1 d U . .
H55 H 0.6365 -0.0879 0.4636 0.043 Uiso 1 1 calc R . .
C56 C 0.55487(18) -0.03729(14) 0.33376(14) 0.0292(4) Uani 1 1 d U . .
H56 H 0.5177 0.0098 0.3631 0.035 Uiso 1 1 calc R . .
C61 C 0.49370(15) 0.04363(13) 0.03857(13) 0.0253(4) Uani 1 1 d U . .
C62 C 0.56644(17) 0.11465(15) 0.02943(15) 0.0323(4) Uani 1 1 d U . .
H62 H 0.5916 0.1513 0.0855 0.039 Uiso 1 1 calc R . .
C63 C 0.60273(19) 0.13242(18) -0.06156(16) 0.0421(6) Uani 1 1 d U . .
H63 H 0.6519 0.1814 -0.0673 0.050 Uiso 1 1 calc R . .
C64 C 0.56796(19) 0.0798(2) -0.14229(16) 0.0466(6) Uani 1 1 d U . .
H64 H 0.5929 0.0924 -0.2041 0.056 Uiso 1 1 calc R . .
C65 C 0.4969(2) 0.0086(2) -0.13445(16) 0.0459(6) Uani 1 1 d U . .
H65 H 0.4734 -0.0281 -0.1908 0.055 Uiso 1 1 calc R . .
C66 C 0.45906(18) -0.00985(16) -0.04428(15) 0.0349(5) Uani 1 1 d U . .
H66 H 0.4097 -0.0589 -0.0394 0.042 Uiso 1 1 calc R . .
C71 C 0.31223(18) -0.03882(15) 0.12478(16) 0.0270(4) Uani 1 1 d U . .
C72 C 0.29436(18) -0.11710(14) 0.17627(17) 0.0346(4) Uani 1 1 d U . .
H72 H 0.3530 -0.1413 0.2235 0.042 Uiso 1 1 calc R . .
C73 C 0.1892(2) -0.15977(18) 0.1578(2) 0.0456(7) Uani 1 1 d U . .
H73 H 0.1763 -0.2130 0.1929 0.055 Uiso 1 1 calc R . .
C74 C 0.1042(2) -0.12489(18) 0.0889(2) 0.0453(6) Uani 1 1 d U . .
H74 H 0.0327 -0.1536 0.0775 0.054 Uiso 1 1 calc R . .
C75 C 0.12294(18) -0.04873(18) 0.03675(17) 0.0423(6) Uani 1 1 d U . .
H75 H 0.0647 -0.0261 -0.0118 0.051 Uiso 1 1 calc R . .
C76 C 0.22629(16) -0.00431(15) 0.05418(15) 0.0324(4) Uani 1 1 d U . .
H76 H 0.2382 0.0488 0.0185 0.039 Uiso 1 1 calc R . .
S S 0.04311(6) 0.19814(5) 0.73700(7) 0.0334(2) Uani 0.809(2) 1 d PDU A 1
O1 O -0.0716(3) 0.1708(4) 0.7209(4) 0.0639(13) Uani 0.809(2) 1 d PDU A 1
O2 O 0.0758(2) 0.25034(17) 0.65716(19) 0.0582(7) Uani 0.809(2) 1 d PDU A 1
O3 O 0.0847(2) 0.23198(19) 0.83466(19) 0.0488(6) Uani 0.809(2) 1 d PDU A 1
C99 C 0.1212(3) 0.0947(2) 0.7305(3) 0.0415(9) Uani 0.809(2) 1 d PDU A 1
F1 F 0.0924(2) 0.05247(18) 0.6434(2) 0.0755(8) Uani 0.809(2) 1 d PDU A 1
F2 F 0.23419(18) 0.10862(19) 0.7410(3) 0.0679(8) Uani 0.809(2) 1 d PDU A 1
F3 F 0.10271(18) 0.03795(15) 0.8020(2) 0.0753(8) Uani 0.809(2) 1 d PDU A 1
S' S 0.0396(2) 0.1673(4) 0.7769(3) 0.0394(8) Uiso 0.191(2) 1 d PDU A 2
O1' O -0.0611(11) 0.1618(16) 0.7046(10) 0.035(3) Uiso 0.191(2) 1 d PDU A 2
O2' O 0.0290(11) 0.1164(9) 0.8604(8) 0.079(4) Uiso 0.191(2) 1 d PDU A 2
O3' O 0.0913(9) 0.2515(7) 0.7988(9) 0.040(3) Uiso 0.191(2) 1 d PDU A 2
C99' C 0.1411(11) 0.1063(9) 0.7165(10) 0.047(6) Uiso 0.191(2) 1 d PDU A 2
F1' F 0.1038(10) 0.0256(8) 0.6912(10) 0.074(4) Uiso 0.191(2) 1 d PDU A 2
F2' F 0.1615(7) 0.1455(6) 0.6332(6) 0.069(3) Uiso 0.191(2) 1 d PDU A 2
F3' F 0.2321(11) 0.0998(11) 0.7853(9) 0.071(4) Uiso 0.191(2) 1 d PDU A 2

loop_
_atom_site_aniso_label
_atom_site_aniso_U_11
_atom_site_aniso_U_22
_atom_site_aniso_U_33
_atom_site_aniso_U_23
_atom_site_aniso_U_13
_atom_site_aniso_U_12
Pd 0.01693(5) 0.02057(5) 0.01901(5) -0.00067(7) 0.00149(3) -0.00017(6)
P 0.0194(2) 0.0233(2) 0.0198(2) -0.00235(17) 0.00363(16) -0.00036(16)
C1 0.0246(8) 0.0235(10) 0.0203(8) -0.0007(6) 0.0025(6) 0.0022(6)
C2 0.0247(8) 0.0217(10) 0.0226(8) -0.0024(6) 0.0027(7) -0.0018(6)
C3 0.0205(8) 0.0217(8) 0.0243(8) 0.0028(7) 0.0022(7) 0.0004(6)
N1 0.0240(8) 0.0258(8) 0.0234(7) -0.0016(6) 0.0051(6) -0.0003(6)
N2 0.0221(7) 0.0270(7) 0.0231(7) -0.0029(6) 0.0026(6) -0.0006(6)
N3 0.0272(8) 0.0249(8) 0.0268(8) -0.0026(6) 0.0001(6) 0.0047(6)
C11 0.0175(8) 0.0281(9) 0.0273(9) -0.0036(7) 0.0052(7) 0.0004(7)
C12 0.0227(9) 0.0400(11) 0.0312(10) 0.0006(8) 0.0050(8) 0.0036(8)
C13 0.0227(10) 0.0587(15) 0.0387(12) -0.0051(10) 0.0005(8) 0.0026(9)
C14 0.0226(10) 0.0537(14) 0.0503(13) -0.0176(11) 0.0095(9) -0.0099(9)
C15 0.0345(11) 0.0347(11) 0.0459(13) -0.0088(9) 0.0175(10) -0.0097(9)
C16 0.0279(10) 0.0268(10) 0.0319(10) -0.0025(8) 0.0105(7) 0.0011(7)
C17 0.0350(12) 0.0589(15) 0.0487(14) 0.0222(11) 0.0036(10) 0.0064(10)
C18 0.0440(13) 0.0396(12) 0.0384(12) 0.0095(9) 0.0088(10) 0.0053(10)
C21 0.0196(8) 0.0277(9) 0.0282(9) -0.0067(7) 0.0007(7) -0.0031(7)
C22 0.0259(8) 0.0326(13) 0.0277(8) -0.0053(9) 0.0012(6) 0.0023(8)
C23 0.0288(10) 0.0446(12) 0.0408(12) -0.0092(10) -0.0068(9) 0.0049(9)
C24 0.0235(10) 0.0476(14) 0.0634(16) -0.0137(12) -0.0027(10) -0.0068(9)
C25 0.0300(11) 0.0349(12) 0.0570(15) -0.0018(10) 0.0081(10) -0.0091(9)
C26 0.0287(10) 0.0288(10) 0.0375(11) -0.0011(8) 0.0045(8) -0.0040(8)
C27 0.0412(12) 0.0397(12) 0.0331(11) 0.0056(9) 0.0047(9) 0.0064(9)
C28 0.0428(13) 0.0442(13) 0.0459(13) 0.0160(11) 0.0029(10) -0.0058(10)
C31 0.0199(8) 0.0221(9) 0.0329(10) 0.0038(7) -0.0015(7) -0.0016(7)
C32 0.0268(10) 0.0246(10) 0.0307(11) 0.0081(8) -0.0032(8) -0.0021(8)
C33 0.0335(11) 0.0350(11) 0.0424(12) 0.0149(9) -0.0095(9) -0.0027(9)
C34 0.0262(11) 0.0332(13) 0.0672(18) 0.0171(12) -0.0109(11) 0.0015(9)
C35 0.0241(10) 0.0277(11) 0.0617(15) -0.0018(10) -0.0015(10) 0.0039(8)
C36 0.0245(9) 0.0274(10) 0.0408(11) -0.0008(8) -0.0020(8) 0.0013(7)
C37 0.0344(11) 0.0374(11) 0.0239(9) 0.0117(8) 0.0013(8) -0.0011(8)
C38 0.0431(13) 0.0449(13) 0.0279(10) 0.0076(9) 0.0034(9) -0.0027(10)
C41 0.0294(9) 0.0260(9) 0.0191(8) -0.0045(7) 0.0005(7) 0.0047(7)
C42 0.0327(10) 0.0281(9) 0.0226(9) -0.0048(7) -0.0005(7) 0.0033(8)
C43 0.0299(10) 0.0432(12) 0.0253(9) -0.0048(8) -0.0033(8) 0.0042(9)
C44 0.0361(10) 0.0515(17) 0.0234(8) 0.0054(9) -0.0022(7) 0.0059(10)
C45 0.0418(11) 0.0391(15) 0.0238(8) 0.0064(8) 0.0032(8) 0.0036(8)
C46 0.0327(9) 0.0331(12) 0.0199(8) -0.0022(6) 0.0028(7) 0.0034(7)
C47 0.0418(12) 0.0319(11) 0.0376(12) -0.0021(9) -0.0045(9) -0.0049(9)
C48 0.0358(10) 0.0383(15) 0.0263(8) 0.0030(8) 0.0014(7) -0.0035(8)
C51 0.0222(8) 0.0245(9) 0.0236(8) 0.0017(7) 0.0048(7) -0.0020(7)
C52 0.0324(10) 0.0334(11) 0.0287(10) 0.0003(8) 0.0049(8) 0.0056(8)
C53 0.0413(12) 0.0352(12) 0.0460(13) 0.0075(9) 0.0115(10) 0.0127(9)
C54 0.0364(12) 0.0388(12) 0.0429(12) 0.0171(10) 0.0034(9) 0.0033(9)
C55 0.0426(12) 0.0384(12) 0.0254(10) 0.0099(9) 0.0011(9) -0.0060(9)
C56 0.0353(11) 0.0275(10) 0.0257(9) 0.0004(7) 0.0072(8) -0.0030(8)
C61 0.0221(8) 0.0339(10) 0.0202(8) 0.0008(7) 0.0044(6) 0.0033(7)
C62 0.0275(10) 0.0435(12) 0.0262(9) 0.0022(8) 0.0049(8) -0.0039(8)
C63 0.0302(11) 0.0629(15) 0.0340(11) 0.0113(10) 0.0082(9) -0.0046(9)
C64 0.0306(11) 0.088(2) 0.0220(10) 0.0123(11) 0.0061(8) 0.0032(11)
C65 0.0384(12) 0.0772(19) 0.0220(10) -0.0063(10) 0.0042(9) 0.0032(12)
C66 0.0307(10) 0.0468(13) 0.0275(10) -0.0054(9) 0.0050(8) -0.0007(9)
C71 0.0241(10) 0.0315(11) 0.0261(10) -0.0114(8) 0.0058(8) -0.0028(8)
C72 0.0310(10) 0.0329(11) 0.0406(11) -0.0066(9) 0.0073(9) -0.0084(8)
C73 0.0416(15) 0.0380(14) 0.0607(17) -0.0146(12) 0.0193(13) -0.0179(11)
C74 0.0317(12) 0.0521(14) 0.0544(14) -0.0284(12) 0.0141(11) -0.0159(10)
C75 0.0249(10) 0.0630(16) 0.0379(12) -0.0231(11) 0.0010(8) -0.0024(10)
C76 0.0236(9) 0.0417(12) 0.0316(10) -0.0115(9) 0.0035(8) -0.0006(8)
S 0.0294(3) 0.0282(3) 0.0398(4) 0.0005(3) -0.0047(3) -0.0039(2)
O1 0.0275(11) 0.0393(19) 0.119(3) -0.008(2) -0.0094(16) -0.0019(13)
O2 0.0795(18) 0.0432(14) 0.0480(14) 0.0159(11) -0.0041(12) -0.0141(12)
O3 0.0505(14) 0.0612(16) 0.0327(13) -0.0065(12) -0.0004(11) -0.0019(12)
C99 0.0302(15) 0.0296(17) 0.065(2) 0.0008(15) 0.0075(16) -0.0030(13)
F1 0.097(2) 0.0520(15) 0.0753(19) -0.0270(14) 0.0037(15) 0.0041(13)
F2 0.0332(11) 0.0632(15) 0.109(3) -0.0080(17) 0.0179(13) 0.0035(9)
F3 0.0643(14) 0.0523(13) 0.1062(19) 0.0398(14) 0.0021(12) 0.0054(11)

loop_
_atom_type_symbol
_atom_type_description
_atom_type_scat_dispersion_real
_atom_type_scat_dispersion_imag
_atom_type_scat_source
C C 0.0033 0.0016 'International Tables Vol C Tables 4.2.6.8 and 6.1.1.4'
H H 0.0000 0.0000 'International Tables Vol C Tables 4.2.6.8 and 6.1.1.4'
N N 0.0061 0.0033 'International Tables Vol C Tables 4.2.6.8 and 6.1.1.4'
O O 0.0106 0.0060 'International Tables Vol C Tables 4.2.6.8 and 6.1.1.4'
F F 0.0171 0.0103 'International Tables Vol C Tables 4.2.6.8 and 6.1.1.4'
P P 0.1023 0.0942 'International Tables Vol C Tables 4.2.6.8 and 6.1.1.4'
S S 0.1246 0.1234 'International Tables Vol C Tables 4.2.6.8 and 6.1.1.4'
Pd Pd -0.9988 1.0072 'International Tables Vol C Tables 4.2.6.8 and 6.1.1.4'

loop_
_geom_angle_atom_site_label_1
_geom_angle_atom_site_label_2
_geom_angle_atom_site_label_3
_geom_angle
_geom_angle_publ_flag
C1 Pd C2 169.67(7) y
C1 Pd C3 87.40(7) y
C2 Pd C3 88.57(7) y
C1 Pd P 91.10(5) y
C2 Pd P 93.53(5) y
C3 Pd P 175.91(5) y
C51 P C71 104.75(10) y
C51 P C61 107.44(8) y
C71 P C61 104.82(9) y
C51 P Pd 111.69(6) y
C71 P Pd 114.92(7) y
C61 P Pd 112.56(7) y
N1 C1 Pd 173.47(15) y
N2 C2 Pd 178.16(16) y
N3 C3 C31 117.38(17) y
N3 C3 Pd 126.56(14) y
C31 C3 Pd 115.97(12) y
C1 N1 C11 171.89(18) y
C2 N2 C21 172.96(18) y
C3 N3 C41 126.64(16) y
C16 C11 C12 124.23(18) y
C16 C11 N1 118.79(17) y
C12 C11 N1 116.87(17) y
C13 C12 C11 116.3(2) y
C13 C12 C17 121.8(2) y
C11 C12 C17 121.87(19) y
C14 C13 C12 121.0(2) y
C13 C14 C15 121.4(2) y
C14 C15 C16 120.4(2) y
C15 C16 C11 116.51(19) y
C15 C16 C18 121.92(19) y
C11 C16 C18 121.58(18) y
C22 C21 C26 124.08(18) y
C22 C21 N2 118.52(17) y
C26 C21 N2 117.37(17) y
C23 C22 C21 116.3(2) y
C23 C22 C27 121.05(19) y
C21 C22 C27 122.69(17) y
C24 C23 C22 120.9(2) y
C25 C24 C23 121.1(2) y
C24 C25 C26 120.6(2) y
C25 C26 C21 116.9(2) y
C25 C26 C28 122.0(2) y
C21 C26 C28 121.12(18) y
C36 C31 C32 119.68(18) y
C36 C31 C3 117.70(17) y
C32 C31 C3 122.61(17) y
C31 C32 C33 117.7(2) y
C31 C32 C37 123.44(18) y
C33 C32 C37 118.8(2) y
C34 C33 C32 121.7(2) y
C33 C34 C35 120.7(2) y
C36 C35 C34 118.9(2) y
C35 C36 C31 121.3(2) y
C38 C37 C32 125.0(2) y
C46 C41 N3 122.94(17) y
C46 C41 C42 121.26(17) y
N3 C41 C42 115.44(17) y
C43 C42 C41 118.52(19) y
C43 C42 C47 121.18(19) y
C41 C42 C47 120.31(18) y
C44 C43 C42 120.6(2) y
C45 C44 C43 120.04(19) y
C44 C45 C46 121.44(19) y
C41 C46 C45 118.08(18) y
C41 C46 C48 122.97(17) y
C45 C46 C48 118.89(17) y
C56 C51 C52 119.74(18) y
C56 C51 P 118.26(15) y
C52 C51 P 121.96(14) y
C53 C52 C51 119.52(19) y
C54 C53 C52 120.6(2) y
C53 C54 C55 119.9(2) y
C54 C55 C56 120.2(2) y
C55 C56 C51 119.97(19) y
C62 C61 C66 118.82(17) y
C62 C61 P 119.18(14) y
C66 C61 P 121.93(15) y
C61 C62 C63 120.4(2) y
C64 C63 C62 120.3(2) y
C63 C64 C65 120.2(2) y
C64 C65 C66 120.4(2) y
C61 C66 C65 120.0(2) y
C72 C71 C76 120.0(2) y
C72 C71 P 121.03(17) y
C76 C71 P 118.62(17) y
C71 C72 C73 119.4(2) y
C74 C73 C72 120.3(2) y
C75 C74 C73 120.1(2) y
C74 C75 C76 120.9(2) y
C75 C76 C71 119.2(2) y
O1 S O2 113.9(3) ?
O1 S O3 116.1(2) ?
O2 S O3 114.18(17) ?
O1 S C99 104.0(3) ?
O2 S C99 103.03(19) ?
O3 S C99 103.40(17) ?
F3 C99 F1 107.2(3) ?
F3 C99 F2 106.9(3) ?
F1 C99 F2 106.8(4) ?
F3 C99 S 111.3(3) ?
F1 C99 S 112.0(3) ?
F2 C99 S 112.2(3) ?
O2' S' O3' 113.9(8) ?
O2' S' O1' 111.0(10) ?
O3' S' O1' 119.4(11) ?
O2' S' C99' 104.1(7) ?
O3' S' C99' 103.8(7) ?
O1' S' C99' 102.3(8) ?
F1' C99' F2' 106.1(11) ?
F1' C99' F3' 109.2(13) ?
F2' C99' F3' 113.3(12) ?
F1' C99' S' 110.8(10) ?
F2' C99' S' 112.6(9) ?
F3' C99' S' 104.8(10) ?

loop_
_geom_bond_atom_site_label_1
_geom_bond_atom_site_label_2
_geom_bond_distance
_geom_bond_publ_flag
Pd C1 1.9875(18) y
Pd C2 1.9893(17) y
Pd C3 2.0726(18) y
Pd P 2.3991(5) y
P C51 1.8072(19) y
P C71 1.823(2) y
P C61 1.8252(18) y
C1 N1 1.151(2) y
C2 N2 1.151(2) y
C3 N3 1.259(2) y
C3 C31 1.508(2) y
N1 C11 1.405(2) y
N2 C21 1.414(2) y
N3 C41 1.414(2) y
C11 C16 1.395(3) y
C11 C12 1.398(3) y
C12 C13 1.389(3) y
C12 C17 1.495(3) y
C13 C14 1.369(4) y
C14 C15 1.381(3) y
C15 C16 1.393(3) y
C16 C18 1.498(3) y
C21 C22 1.398(3) y
C21 C26 1.398(3) y
C22 C23 1.396(3) y
C22 C27 1.496(3) y
C23 C24 1.379(4) y
C24 C25 1.380(4) y
C25 C26 1.388(3) y
C26 C28 1.498(3) y
C31 C36 1.399(3) y
C31 C32 1.408(3) y
C32 C33 1.415(3) y
C32 C37 1.470(3) y
C33 C34 1.366(4) y
C34 C35 1.390(4) y
C35 C36 1.389(3) y
C37 C38 1.331(3) y
C41 C46 1.390(3) y
C41 C42 1.418(3) y
C42 C43 1.391(3) y
C42 C47 1.500(3) y
C43 C44 1.387(3) y
C44 C45 1.379(3) y
C45 C46 1.400(3) y
C46 C48 1.512(3) y
C51 C56 1.392(3) y
C51 C52 1.393(3) y
C52 C53 1.387(3) y
C53 C54 1.380(3) y
C54 C55 1.382(3) y
C55 C56 1.385(3) y
C61 C62 1.389(3) y
C61 C66 1.392(3) y
C62 C63 1.394(3) y
C63 C64 1.363(4) y
C64 C65 1.376(4) y
C65 C66 1.394(3) y
C71 C72 1.394(3) y
C71 C76 1.399(3) y
C72 C73 1.402(3) y
C73 C74 1.380(4) y
C74 C75 1.375(4) y
C75 C76 1.394(3) y
S O1 1.420(3) ?
S O2 1.435(3) ?
S O3 1.438(2) ?
S C99 1.814(3) ?
C99 F3 1.331(5) ?
C99 F1 1.340(4) ?
C99 F2 1.356(4) ?
S' O2' 1.386(10) ?
S' O3' 1.413(10) ?
S' O1' 1.442(11) ?
S' C99' 1.809(13) ?
C99' F1' 1.313(12) ?
C99' F2' 1.328(12) ?
C99' F3' 1.332(12) ?

loop_
_geom_torsion_atom_site_label_1
_geom_torsion_atom_site_label_2
_geom_torsion_atom_site_label_3
_geom_torsion_atom_site_label_4
_geom_torsion
C1 Pd P C51 -119.23(8)
C2 Pd P C51 51.53(8)
C3 Pd P C51 172.4(7)
C1 Pd P C71 -0.09(10)
C2 Pd P C71 170.67(10)
C3 Pd P C71 -68.4(7)
C1 Pd P C61 119.80(8)
C2 Pd P C61 -69.44(8)
C3 Pd P C61 51.5(7)
C2 Pd C1 N1 -99.4(14)
C3 Pd C1 N1 -166.5(14)
P Pd C1 N1 17.3(14)
C1 Pd C2 N2 52(5)
C3 Pd C2 N2 120(5)
P Pd C2 N2 -64(5)
C1 Pd C3 N3 113.93(18)
C2 Pd C3 N3 -56.56(17)
P Pd C3 N3 -177.6(6)
C1 Pd C3 C31 -62.53(13)
C2 Pd C3 C31 126.98(13)
P Pd C3 C31 5.9(8)
Pd C1 N1 C11 -44(2)
Pd C2 N2 C21 -134(5)
C31 C3 N3 C41 178.77(17)
Pd C3 N3 C41 2.4(3)
C1 N1 C11 C16 102.0(13)
C1 N1 C11 C12 -74.4(14)
C16 C11 C12 C13 -0.4(3)
N1 C11 C12 C13 175.79(18)
C16 C11 C12 C17 -178.6(2)
N1 C11 C12 C17 -2.5(3)
C11 C12 C13 C14 -0.3(3)
C17 C12 C13 C14 178.0(2)
C12 C13 C14 C15 0.0(4)
C13 C14 C15 C16 0.8(3)
C14 C15 C16 C11 -1.4(3)
C14 C15 C16 C18 178.7(2)
C12 C11 C16 C15 1.2(3)
N1 C11 C16 C15 -174.90(17)
C12 C11 C16 C18 -178.91(19)
N1 C11 C16 C18 5.0(3)
C2 N2 C21 C22 122.1(14)
C2 N2 C21 C26 -55.9(15)
C26 C21 C22 C23 2.7(3)
N2 C21 C22 C23 -175.23(18)
C26 C21 C22 C27 -176.45(19)
N2 C21 C22 C27 5.6(3)
C21 C22 C23 C24 -1.7(3)
C27 C22 C23 C24 177.5(2)
C22 C23 C24 C25 -0.1(4)
C23 C24 C25 C26 1.1(4)
C24 C25 C26 C21 -0.1(3)
C24 C25 C26 C28 179.9(2)
C22 C21 C26 C25 -1.8(3)
N2 C21 C26 C25 176.12(19)
C22 C21 C26 C28 178.1(2)
N2 C21 C26 C28 -3.9(3)
N3 C3 C31 C36 -24.1(3)
Pd C3 C31 C36 152.68(14)
N3 C3 C31 C32 157.08(19)
Pd C3 C31 C32 -26.1(2)
C36 C31 C32 C33 -0.3(3)
C3 C31 C32 C33 178.52(18)
C36 C31 C32 C37 176.53(19)
C3 C31 C32 C37 -4.7(3)
C31 C32 C33 C34 1.0(3)
C37 C32 C33 C34 -176.0(2)
C32 C33 C34 C35 -0.6(4)
C33 C34 C35 C36 -0.5(4)
C34 C35 C36 C31 1.2(3)
C32 C31 C36 C35 -0.8(3)
C3 C31 C36 C35 -179.67(18)
C31 C32 C37 C38 141.3(2)
C33 C32 C37 C38 -42.0(3)
C3 N3 C41 C46 -70.1(3)
C3 N3 C41 C42 116.8(2)
C46 C41 C42 C43 2.7(3)
N3 C41 C42 C43 175.91(17)
C46 C41 C42 C47 -177.15(18)
N3 C41 C42 C47 -3.9(3)
C41 C42 C43 C44 -1.1(3)
C47 C42 C43 C44 178.71(19)
C42 C43 C44 C45 -0.7(3)
C43 C44 C45 C46 0.9(3)
N3 C41 C46 C45 -175.12(17)
C42 C41 C46 C45 -2.4(3)
N3 C41 C46 C48 2.1(3)
C42 C41 C46 C48 174.80(17)
C44 C45 C46 C41 0.6(3)
C44 C45 C46 C48 -176.73(19)
C71 P C51 C56 -101.91(16)
C61 P C51 C56 147.00(15)
Pd P C51 C56 23.10(16)
C71 P C51 C52 75.90(17)
C61 P C51 C52 -35.19(18)
Pd P C51 C52 -159.09(14)
C56 C51 C52 C53 -1.4(3)
P C51 C52 C53 -179.21(17)
C51 C52 C53 C54 1.4(3)
C52 C53 C54 C55 -0.2(4)
C53 C54 C55 C56 -1.0(3)
C54 C55 C56 C51 1.0(3)
C52 C51 C56 C55 0.3(3)
P C51 C56 C55 178.11(16)
C51 P C61 C62 -91.02(17)
C71 P C61 C62 157.94(16)
Pd P C61 C62 32.35(17)
C51 P C61 C66 92.03(18)
C71 P C61 C66 -19.02(19)
Pd P C61 C66 -144.60(15)
C66 C61 C62 C63 0.8(3)
P C61 C62 C63 -176.26(17)
C61 C62 C63 C64 -0.5(3)
C62 C63 C64 C65 -0.1(4)
C63 C64 C65 C66 0.6(4)
C62 C61 C66 C65 -0.4(3)
P C61 C66 C65 176.61(17)
C64 C65 C66 C61 -0.3(4)
C51 P C71 C72 16.33(19)
C61 P C71 C72 129.30(17)
Pd P C71 C72 -106.62(17)
C51 P C71 C76 -170.00(16)
C61 P C71 C76 -57.03(18)
Pd P C71 C76 67.06(17)
C76 C71 C72 C73 -1.1(3)
P C71 C72 C73 172.50(18)
C71 C72 C73 C74 0.3(3)
C72 C73 C74 C75 1.0(4)
C73 C74 C75 C76 -1.7(3)
C74 C75 C76 C71 0.9(3)
C72 C71 C76 C75 0.5(3)
P C71 C76 C75 -173.27(16)
O1 S C99 F3 -62.3(3)
O2 S C99 F3 178.6(2)
O3 S C99 F3 59.4(3)
O1 S C99 F1 57.7(4)
O2 S C99 F1 -61.4(3)
O3 S C99 F1 179.4(3)
O1 S C99 F2 177.9(4)
O2 S C99 F2 58.8(4)
O3 S C99 F2 -60.4(4)
O2' S' C99' F1' 60.8(12)
O3' S' C99' F1' -179.8(10)
O1' S' C99' F1' -54.9(14)
O2' S' C99' F2' 179.5(10)
O3' S' C99' F2' -61.0(11)
O1' S' C99' F2' 63.8(13)
O2' S' C99' F3' -56.9(12)
O3' S' C99' F3' 62.5(12)
O1' S' C99' F3' -172.6(12)
